data_7716070
loop_
_publ_author_name
'Subintoro, Primadi J.'
'Carter, Korey P.'

_publ_section_title
;
 Structural and vibrational properties of lanthanide Lindqvist
 polyoxometalate complexes.
;
_journal_issue 22
_journal_name_full 'Dalton transactions (Cambridge, England : 2003)'
_journal_page_first 9526
_journal_page_last 9539
_journal_paper_doi 10.1039/d4dt00786g
_journal_volume 53
_journal_year 2024
_chemical_formula_moiety 'Na9 O72.5 Tb W10, 0.5(O)'
_chemical_formula_sum 'Na9 O73 Tb W10'
_chemical_formula_weight 3372.33
_space_group_crystal_system triclinic
_space_group_IT_number 2
_space_group_name_Hall '-P 1'
_space_group_name_H-M_alt 'P -1'
_atom_sites_solution_primary direct
_audit_creation_date 2023-12-20
_audit_creation_method
;FinalCif V134 by Daniel Kratzert, Freiburg 2024, 
https://dkratzert.de/finalcif.html
;
_audit_update_record
;
2024-02-29 deposited with the CCDC.	2024-05-06 downloaded from the CCDC.
;
_cell_angle_alpha 77.102(2)
_cell_angle_beta 83.865(2)
_cell_angle_gamma 77.384(2)
_cell_formula_units_Z 2
_cell_length_a 12.8721(6)
_cell_length_b 13.0881(7)
_cell_length_c 20.8876(11)
_cell_measurement_reflns_used 1065
_cell_measurement_temperature 100.00
_cell_measurement_theta_max 26.987
_cell_measurement_theta_min 4.014
_cell_volume 3341.1(3)
_computing_cell_refinement 'SAINT V8.40B (?, 2016)'
_computing_data_reduction 'SAINT V8.40B (?, 2016)'
_computing_molecular_graphics 'Olex2 1.5 (Dolomanov et al., 2009)'
_computing_publication_material 'Olex2 1.5 (Dolomanov et al., 2009)'
_computing_structure_refinement 'SHELXL 2016/4 (Sheldrick, 2015)'
_computing_structure_solution 'SHELXT 2018/2 (Sheldrick, 2018)'
_diffrn_ambient_temperature 100.00
_diffrn_measured_fraction_theta_full 0.995
_diffrn_measured_fraction_theta_max 0.994
_diffrn_measurement_device_type 'Bruker D8 Venture Duo'
_diffrn_radiation_type MoK\a
_diffrn_radiation_wavelength 0.71073
_diffrn_reflns_av_R_equivalents 0.1072
_diffrn_reflns_av_unetI/netI 0.0582
_diffrn_reflns_Laue_measured_fraction_full 0.995
_diffrn_reflns_Laue_measured_fraction_max 0.994
_diffrn_reflns_limit_h_max 21
_diffrn_reflns_limit_h_min -21
_diffrn_reflns_limit_k_max 21
_diffrn_reflns_limit_k_min -21
_diffrn_reflns_limit_l_max 34
_diffrn_reflns_limit_l_min -34
_diffrn_reflns_number 284613
_diffrn_reflns_point_group_measured_fraction_full 0.995
_diffrn_reflns_point_group_measured_fraction_max 0.994
_diffrn_reflns_theta_full 25.242
_diffrn_reflns_theta_max 36.449
_diffrn_reflns_theta_min 2.081
_exptl_absorpt_coefficient_mu 18.366
_exptl_absorpt_correction_T_max 0.4407
_exptl_absorpt_correction_T_min 0.1885
_exptl_absorpt_correction_type multi-scan
_exptl_absorpt_process_details
;
SADABS-2016/2 (Bruker,2016/2) was used for absorption correction.
wR2(int) was 0.1593 before and 0.1031 after correction.
The Ratio of minimum to maximum transmission is 0.4277.
The \l/2 correction factor is Not present.
;
_exptl_crystal_colour 'clear light colourless'
_exptl_crystal_colour_lustre clear
_exptl_crystal_colour_modifier light
_exptl_crystal_colour_primary colourless
_exptl_crystal_density_diffrn 3.352
_exptl_crystal_description plank
_exptl_crystal_F_000 2976
_exptl_crystal_preparation
'Sodium Tungstate in aqueous media acidified with Nitric acid followed by addition of Terbium Nitrate solution'
_exptl_crystal_recrystallization_method 'Slow evaporation from water'
_exptl_crystal_size_max 0.293
_exptl_crystal_size_mid 0.217
_exptl_crystal_size_min 0.201
_refine_diff_density_max 5.259
_refine_diff_density_min -3.036
_refine_diff_density_rms 0.476
_refine_ls_extinction_coef 0.00149(4)
_refine_ls_extinction_expression Fc^*^=kFc[1+0.001xFc^2^\l^3^/sin(2\q)]^-1/4^
_refine_ls_extinction_method 'SHELXL-2016/4 (Sheldrick 2016)'
_refine_ls_goodness_of_fit_ref 1.129
_refine_ls_hydrogen_treatment undef
_refine_ls_matrix_type full
_refine_ls_number_parameters 944
_refine_ls_number_reflns 32520
_refine_ls_number_restraints 0
_refine_ls_restrained_S_all 1.129
_refine_ls_R_factor_all 0.0557
_refine_ls_R_factor_gt 0.0471
_refine_ls_shift/su_max 0.003
_refine_ls_shift/su_mean 0.000
_refine_ls_structure_factor_coef Fsqd
_refine_ls_weighting_details 'w=1/[\s^2^(Fo^2^)+(0.0265P)^2^+53.1860P] where P=(Fo^2^+2Fc^2^)/3'
_refine_ls_weighting_scheme calc
_refine_ls_wR_factor_gt 0.1094
_refine_ls_wR_factor_ref 0.1143
_reflns_Friedel_coverage 0.000
_reflns_number_gt 28109
_reflns_number_total 32520
_reflns_threshold_expression 'I > 2\s(I)'
_cod_data_source_file d4dt00786g2.cif
_cod_data_source_block Complex_8
_cod_depositor_comments 'Adding full bibliography for 7716058--7716071.cif.'
_cod_database_code 7716070
_olex2_exptl_crystal_mounting_method 'Mitegen mount'
_olex2_refinement_description
;
1. Others
 Fixed Sof: Na8(0.666667) O31(0.5) O33(0.666667) Na9(0.5) Na10(0.666667)
 Na11(0.333333) O37(0.5) O36(0.5) O35(0.5) Na12(0.333333) O42(0.5) O40(0.5)
 O39(0.5) O43(0.5) O44(0.5) O45(0.5) O46(0.5) O48(0.5) O47(0.5) O49(0.333333)
 O50(0.5) O51(0.5) O52(0.5)
;
_olex2_submission_special_instructions 'No special instructions were received'
_shelx_shelxl_version_number 2016/4
_shelx_space_group_comment
;
The symmetry employed for this shelxl refinement is uniquely defined
by the following loop, which should always be used as a source of
symmetry information in preference to the above space-group names.
They are only intended as comments.
;
_shelx_estimated_absorpt_t_min 0.075
_shelx_estimated_absorpt_t_max 0.120

loop_
_space_group_symop_operation_xyz
'x, y, z'
'-x, -y, -z'

loop_
_atom_site_label
_atom_site_type_symbol
_atom_site_fract_x
_atom_site_fract_y
_atom_site_fract_z
_atom_site_U_iso_or_equiv
_atom_site_adp_type
_atom_site_occupancy
_atom_site_site_symmetry_order
_atom_site_calc_flag
_atom_site_refinement_flags_posn
_atom_site_refinement_flags_adp
_atom_site_refinement_flags_occupancy
_atom_site_disorder_assembly
_atom_site_disorder_group
W001 W 1.10234(2) 0.74138(2) 0.72362(2) 0.01137(4) Uani 1 1 d . . . . .
W002 W 1.10550(2) 0.48017(2) 0.75396(2) 0.01289(5) Uani 1 1 d . . . . .
W003 W 0.99308(2) 0.62967(2) 0.86274(2) 0.01244(5) Uani 1 1 d . . . . .
W004 W 0.73267(2) 1.12693(2) 0.65697(2) 0.01307(5) Uani 1 1 d . . . . .
W005 W 0.95048(2) 0.65005(2) 0.64311(2) 0.01222(4) Uani 1 1 d . . . . .
W006 W 0.74536(2) 1.10053(2) 0.81604(2) 0.01301(5) Uani 1 1 d . . . . .
W007 W 0.84263(2) 0.53751(2) 0.78216(2) 0.01335(5) Uani 1 1 d . . . . .
W008 W 0.55224(2) 0.96650(2) 0.84276(2) 0.01275(5) Uani 1 1 d . . . . .
W009 W 0.53940(2) 0.99456(2) 0.68343(2) 0.01416(5) Uani 1 1 d . . . . .
W0A W 0.51620(2) 1.20996(2) 0.74770(2) 0.01590(5) Uani 1 1 d . . . . .
Tb0B Tb 0.80303(2) 0.84114(2) 0.75253(2) 0.01175(5) Uani 1 1 d . . . . .
O0C O 1.0665(4) 0.5190(4) 0.6650(2) 0.0158(8) Uani 1 1 d . . . . .
O0D O 1.0680(4) 0.7248(4) 0.6388(2) 0.0142(8) Uani 1 1 d . . . . .
O0E O 0.4779(4) 0.9464(4) 0.7718(2) 0.0156(8) Uani 1 1 d . . . . .
O0F O 0.8561(4) 0.5573(4) 0.6865(2) 0.0147(8) Uani 1 1 d . . . . .
O0K O 0.7952(4) 1.1646(4) 0.7271(2) 0.0157(8) Uani 1 1 d . . . . .
O0L O 1.1862(4) 0.5919(4) 0.7303(2) 0.0148(8) Uani 1 1 d . . . . .
O0M O 1.1031(4) 0.7067(4) 0.8193(2) 0.0130(7) Uani 1 1 d . . . . .
O0Q O 0.4535(4) 1.1394(4) 0.6945(3) 0.0197(9) Uani 1 1 d . . . . .
O0R O 0.6461(4) 1.0343(4) 0.8800(2) 0.0155(8) Uani 1 1 d . . . . .
O0S O 0.6245(4) 1.0783(4) 0.6194(2) 0.0183(9) Uani 1 1 d . . . . .
O0T O 0.8909(4) 0.5377(4) 0.8664(2) 0.0164(8) Uani 1 1 d . . . . .
O0U O 0.4663(4) 1.1166(4) 0.8233(3) 0.0172(9) Uani 1 1 d . . . . .
O0V O 0.6351(4) 1.0553(4) 0.7491(2) 0.0148(8) Uani 1 1 d . . . . .
O0W O 1.1006(4) 0.4999(4) 0.8417(2) 0.0147(8) Uani 1 1 d . . . . .
O0X O 0.9788(4) 0.4249(4) 0.7763(2) 0.0157(8) Uani 1 1 d . . . . .
O0Y O 0.8271(4) 0.9729(4) 0.8084(2) 0.0139(8) Uani 1 1 d . . . . .
O0Z O 0.6222(4) 1.2239(4) 0.8005(3) 0.0184(9) Uani 1 1 d . . . . .
O10 O 1.2057(4) 0.8107(4) 0.7005(2) 0.0171(8) Uani 1 1 d . . . . .
O11 O 0.8145(4) 0.9955(4) 0.6695(2) 0.0125(7) Uani 1 1 d . . . . .
O12 O 0.4251(5) 1.3295(4) 0.7457(3) 0.0242(11) Uani 1 1 d . . . . .
O13 O 0.9877(4) 0.8458(4) 0.7280(2) 0.0130(7) Uani 1 1 d . . . . .
O14 O 0.8901(4) 0.7474(4) 0.8510(2) 0.0145(8) Uani 1 1 d . . . . .
O15 O 0.6576(4) 0.8554(4) 0.8337(2) 0.0141(8) Uani 1 1 d . . . . .
O017 O 0.6104(4) 1.2466(4) 0.6719(3) 0.0177(9) Uani 1 1 d . . . . .
O018 O 1.0212(4) 0.6081(4) 0.9441(3) 0.0188(9) Uani 1 1 d . . . . .
O019 O 0.8560(4) 0.7675(4) 0.6549(2) 0.0148(8) Uani 1 1 d . . . . .
O01A O 0.6446(4) 0.8784(4) 0.6934(2) 0.0143(8) Uani 1 1 d . . . . .
O01B O 0.4746(4) 0.9182(4) 0.9108(2) 0.0185(9) Uani 1 1 d . . . . .
O01C O 0.9461(4) 0.6463(4) 0.5613(2) 0.0168(8) Uani 1 1 d . . . . .
O01D O 0.7938(4) 1.1961(4) 0.5876(3) 0.0191(9) Uani 1 1 d . . . . .
O01F O 0.7588(4) 0.6680(4) 0.7769(2) 0.0146(8) Uani 1 1 d . . . . .
O01G O 0.4508(4) 0.9656(5) 0.6357(3) 0.0214(10) Uani 1 1 d . . . . .
O01H O 0.9803(4) 0.6312(4) 0.7527(2) 0.0131(7) Uani 1 1 d . . . . .
O01I O 1.2005(4) 0.3629(4) 0.7555(3) 0.0183(9) Uani 1 1 d . . . . .
O01K O 0.8173(4) 1.1486(4) 0.8638(3) 0.0179(9) Uani 1 1 d . . . . .
O022 O 0.7555(4) 0.4517(4) 0.8029(3) 0.0198(9) Uani 1 1 d . . . . .
Na1 Na 0.8615(2) 0.9548(2) 0.19187(15) 0.0176(5) Uani 1 1 d . . . . .
Na2 Na 0.8636(2) 0.8398(2) 0.05815(15) 0.0172(5) Uani 1 1 d . . . . .
Na3 Na 0.8986(3) 0.8087(2) 0.35798(15) 0.0201(5) Uani 1 1 d . . . . .
Na4 Na 0.6914(3) 0.7150(2) 0.03292(15) 0.0195(5) Uani 1 1 d . . . . .
Na5 Na 0.8823(2) 0.9739(2) 0.47490(15) 0.0192(5) Uani 1 1 d . . . . .
Na6 Na 0.5583(3) 0.4437(3) 0.13784(17) 0.0219(6) Uani 1 1 d . . . . .
Na7 Na 1.000000 0.500000 0.500000 0.0281(10) Uani 1 2 d S . P . .
O4 O 0.9772(4) 0.9431(4) 0.2846(3) 0.0187(9) Uani 1 1 d . . . . .
O18 O 0.7215(4) 1.0937(4) 0.2132(3) 0.0203(9) Uani 1 1 d . . . . .
O5 O 0.9717(4) 1.0844(4) 0.1426(2) 0.0164(8) Uani 1 1 d . . . . .
O17 O 0.9749(4) 0.8027(4) 0.1529(3) 0.0176(9) Uani 1 1 d . . . . .
O19 O 0.7737(4) 0.8342(4) 0.2748(3) 0.0189(9) Uani 1 1 d . . . . .
O6 O 0.9859(4) 0.8112(4) 0.4530(3) 0.0175(9) Uani 1 1 d . . . . .
O7 O 0.8869(4) 0.6625(4) 0.0479(3) 0.0201(9) Uani 1 1 d . . . . .
O8 O 1.0246(4) 1.0542(4) 0.4239(3) 0.0186(9) Uani 1 1 d . . . . .
O9 O 0.7737(4) 0.8547(4) -0.0392(3) 0.0195(9) Uani 1 1 d . . . . .
O2 O 1.0050(5) 0.8981(5) -0.0082(3) 0.0225(10) Uani 1 1 d . . . . .
O16 O 1.0621(5) 0.6965(5) 0.3175(3) 0.0252(11) Uani 1 1 d . . . . .
O1 O 0.7189(4) 0.7751(5) 0.1269(3) 0.0217(10) Uani 1 1 d . . . . .
O20 O 0.7006(5) 0.2895(5) 0.1226(4) 0.0295(13) Uani 1 1 d . . . . .
O3 O 0.7676(5) 1.0049(5) 0.0844(3) 0.0254(11) Uani 1 1 d . . . . .
Na8 Na 0.4774(5) 0.4028(5) 0.3079(3) 0.0321(12) Uani 0.6667 1 d . . P A 2
O23 O 0.4193(5) 0.6078(5) 0.1157(4) 0.0300(13) Uani 1 1 d . . . . .
O22 O 0.6058(5) 0.4664(5) 0.2385(3) 0.0300(13) Uani 1 1 d . . . . .
O24 O 0.7041(5) 0.5271(5) 0.0848(4) 0.0297(13) Uani 1 1 d . . . . .
O21 O 0.4619(5) 0.3181(6) 0.2051(4) 0.0361(15) Uani 1 1 d . . . . .
O25 O 0.8852(5) 0.6253(5) 0.4180(3) 0.0264(11) Uani 1 1 d . . . . .
O26 O 1.1437(6) 0.5676(5) 0.4378(5) 0.045(2) Uani 1 1 d . . . . .
O27 O 0.3476(5) 0.5554(5) 0.3113(3) 0.0291(12) Uani 1 1 d . . . . .
O29 O 0.5078(6) 0.8063(5) 0.0431(3) 0.0338(14) Uani 1 1 d . . . . .
O30 O 0.6697(8) 0.6707(5) -0.0683(4) 0.049(2) Uani 1 1 d . . . . .
O31 O 0.5580(16) 0.3609(13) 0.0286(9) 0.050(5) Uani 0.5 1 d . . P A 2
O28 O 0.3615(9) 0.3055(7) 0.3534(6) 0.064(3) Uani 1 1 d . . . . .
O34 O 0.7483(5) 0.9038(6) 0.5476(3) 0.0334(15) Uani 1 1 d . . . . .
O32 O 0.7801(6) 0.9736(7) 0.3835(4) 0.0428(17) Uani 1 1 d . . . . .
O33 O 0.7914(10) 1.1650(10) 0.4572(6) 0.044(3) Uani 0.6667 1 d . . P B 1
Na9 Na 0.2721(5) 0.4331(5) 0.4035(3) 0.0213(11) Uani 0.5 1 d . . P A .
Na10 Na 0.6504(7) 0.3296(6) -0.0015(4) 0.053(2) Uani 0.6667 1 d . . P A .
Na11 Na 0.6102(8) 1.3013(8) 0.4548(5) 0.0216(17) Uani 0.3333 1 d . . P . .
O37 O 0.7666(12) 1.3811(13) 0.4444(6) 0.037(3) Uani 0.5 1 d . . P B 2
O36 O 0.5630(16) 1.3555(13) 0.5508(8) 0.048(4) Uani 0.5 1 d . . P B 2
O35 O 0.4856(18) 1.2446(16) 0.5408(11) 0.072(7) Uani 0.5 1 d . . P B 1
O38 O 0.7834(6) 0.1924(6) -0.0122(3) 0.0359(15) Uani 1 1 d . . . . .
Na12 Na 0.5206(8) 0.3980(9) 0.3523(5) 0.026(2) Uani 0.3333 1 d . . P A 1
O42 O 0.8107(9) 0.4182(10) -0.0183(6) 0.024(2) Uani 0.5 1 d . . P A 2
O40 O 0.4306(12) 0.4431(11) 0.4507(8) 0.039(3) Uani 0.5 1 d . . P A 1
O41 O 0.2816(12) 0.2842(14) 0.5009(8) 0.109(5) Uani 1 1 d . . . . .
O39 O 0.5079(13) 0.4666(12) 0.4048(7) 0.037(3) Uani 0.5 1 d . . P A 2
O43 O 0.7482(14) 0.4578(17) -0.0304(8) 0.057(5) Uani 0.5 1 d . . P A 1
O44 O 0.5871(13) 0.2146(14) 0.4156(9) 0.047(4) Uani 0.5 1 d . . P A 1
O45 O 0.659(2) 1.4109(14) 0.5281(10) 0.078(8) Uani 0.5 1 d . . P B 1
O46 O 0.434(2) 1.236(2) 0.4851(12) 0.083(8) Uani 0.5 1 d . . P B 2
O48 O 0.5934(10) 0.2453(10) 0.3570(7) 0.029(2) Uani 0.5 1 d . . P A 2
O47 O 0.4938(9) 0.4200(9) 0.0409(5) 0.0201(19) Uani 0.5 1 d . . P A 1
O49 O 0.748(2) 1.132(2) 0.4810(11) 0.046(7) Uani 0.3333 1 d . . P B 2
O50 O 0.3404(13) 1.3997(16) 0.6182(7) 0.043(4) Uani 0.5 1 d . . P C 1
O51 O 0.3524(13) 1.3257(13) 0.6011(8) 0.040(3) Uani 0.5 1 d . . P D 2
O52 O 0.6716(13) 1.4599(15) 0.3869(9) 0.047(4) Uani 0.5 1 d . . P B 1

loop_
_atom_site_aniso_label
_atom_site_aniso_U_11
_atom_site_aniso_U_22
_atom_site_aniso_U_33
_atom_site_aniso_U_23
_atom_site_aniso_U_13
_atom_site_aniso_U_12
W001 0.01227(9) 0.01052(9) 0.01143(9) -0.00184(7) -0.00167(7) -0.00247(7)
W002 0.01518(10) 0.01022(9) 0.01288(10) -0.00182(7) -0.00327(7) -0.00116(7)
W003 0.01495(10) 0.01120(9) 0.01076(9) -0.00123(7) -0.00167(7) -0.00239(7)
W004 0.01208(9) 0.01098(9) 0.01498(10) -0.00043(7) -0.00053(7) -0.00226(7)
W005 0.01549(10) 0.01024(9) 0.01110(9) -0.00154(7) -0.00293(7) -0.00259(7)
W006 0.01194(9) 0.01203(9) 0.01620(10) -0.00468(8) -0.00042(7) -0.00325(7)
W007 0.01589(10) 0.01048(9) 0.01382(10) -0.00134(7) -0.00121(8) -0.00396(8)
W008 0.01136(9) 0.01370(9) 0.01335(10) -0.00237(7) -0.00086(7) -0.00323(7)
W009 0.01169(9) 0.01699(10) 0.01375(10) -0.00182(8) -0.00299(7) -0.00308(8)
W0A 0.01214(10) 0.01305(10) 0.02007(12) -0.00106(8) 0.00017(8) -0.00031(8)
Tb0B 0.01247(11) 0.01101(10) 0.01228(11) -0.00216(8) -0.00161(8) -0.00324(9)
O0C 0.022(2) 0.0110(17) 0.015(2) -0.0044(15) -0.0011(16) -0.0030(16)
O0D 0.018(2) 0.0127(18) 0.0122(18) -0.0005(14) -0.0028(15) -0.0056(16)
O0E 0.0124(18) 0.019(2) 0.016(2) -0.0016(16) -0.0010(15) -0.0059(16)
O0F 0.0165(19) 0.0112(17) 0.017(2) 0.0003(15) -0.0062(16) -0.0045(15)
O0K 0.0150(19) 0.0142(19) 0.019(2) -0.0056(16) -0.0004(16) -0.0042(16)
O0L 0.0144(19) 0.0145(19) 0.0130(19) -0.0002(15) -0.0038(15) 0.0014(15)
O0M 0.0157(19) 0.0130(18) 0.0109(18) -0.0018(14) -0.0035(14) -0.0039(15)
O0Q 0.0127(19) 0.023(2) 0.019(2) 0.0019(18) -0.0010(16) 0.0004(17)
O0R 0.017(2) 0.0155(19) 0.0135(19) -0.0051(15) 0.0001(15) -0.0009(16)
O0S 0.016(2) 0.025(2) 0.013(2) -0.0017(17) -0.0044(16) -0.0018(18)
O0T 0.019(2) 0.0152(19) 0.015(2) -0.0002(16) -0.0006(16) -0.0075(17)
O0U 0.0109(18) 0.019(2) 0.019(2) -0.0024(17) -0.0016(16) 0.0006(16)
O0V 0.0134(18) 0.0135(18) 0.019(2) -0.0031(16) -0.0028(15) -0.0059(15)
O0W 0.017(2) 0.0109(17) 0.0144(19) -0.0024(15) -0.0029(15) 0.0016(15)
O0X 0.020(2) 0.0102(17) 0.018(2) -0.0038(15) -0.0031(17) -0.0043(16)
O0Y 0.0115(17) 0.0142(18) 0.016(2) -0.0031(15) -0.0043(15) -0.0017(15)
O0Z 0.016(2) 0.0134(19) 0.026(2) -0.0037(17) -0.0012(18) -0.0029(16)
O10 0.017(2) 0.022(2) 0.015(2) -0.0040(17) -0.0005(16) -0.0093(17)
O11 0.0115(17) 0.0120(17) 0.0141(19) -0.0010(14) -0.0006(14) -0.0043(14)
O12 0.020(2) 0.015(2) 0.032(3) 0.001(2) 0.000(2) 0.0003(18)
O13 0.0140(18) 0.0123(17) 0.0142(19) -0.0039(14) -0.0016(14) -0.0043(15)
O14 0.0150(19) 0.0139(18) 0.016(2) -0.0028(15) -0.0025(15) -0.0048(15)
O15 0.0157(19) 0.0129(18) 0.0133(19) 0.0000(15) -0.0015(15) -0.0046(15)
O017 0.0128(19) 0.0090(17) 0.025(2) 0.0025(16) 0.0004(17) 0.0039(15)
O018 0.021(2) 0.020(2) 0.015(2) -0.0015(17) -0.0025(17) -0.0030(18)
O019 0.018(2) 0.0104(17) 0.016(2) -0.0018(15) -0.0018(16) -0.0031(15)
O01A 0.0132(18) 0.0155(19) 0.016(2) -0.0041(15) -0.0035(15) -0.0044(15)
O01B 0.018(2) 0.023(2) 0.016(2) -0.0007(17) -0.0014(16) -0.0080(18)
O01C 0.019(2) 0.016(2) 0.016(2) -0.0029(16) -0.0055(16) -0.0047(17)
O01D 0.021(2) 0.018(2) 0.016(2) 0.0003(17) 0.0004(17) -0.0034(18)
O01F 0.0160(19) 0.0131(18) 0.016(2) -0.0029(15) -0.0022(15) -0.0044(15)
O01G 0.016(2) 0.030(3) 0.019(2) -0.0005(19) -0.0081(17) -0.0076(19)
O01H 0.0149(18) 0.0107(17) 0.0129(18) 0.0010(14) -0.0025(15) -0.0035(14)
O01I 0.019(2) 0.0141(19) 0.023(2) -0.0058(17) -0.0051(18) -0.0006(16)
O01K 0.017(2) 0.020(2) 0.020(2) -0.0098(18) -0.0027(17) -0.0046(17)
O022 0.025(2) 0.016(2) 0.017(2) 0.0012(17) 0.0006(18) -0.0071(18)
Na1 0.0175(12) 0.0169(12) 0.0184(13) -0.0031(10) -0.0017(10) -0.0036(10)
Na2 0.0175(12) 0.0165(12) 0.0179(13) -0.0036(10) -0.0020(10) -0.0037(10)
Na3 0.0236(14) 0.0192(13) 0.0174(13) -0.0019(10) -0.0057(11) -0.0036(11)
Na4 0.0220(14) 0.0177(12) 0.0177(13) 0.0001(10) -0.0020(10) -0.0050(11)
Na5 0.0183(13) 0.0194(13) 0.0192(13) -0.0030(10) -0.0016(10) -0.0035(10)
Na6 0.0187(13) 0.0218(14) 0.0253(15) -0.0042(12) -0.0037(11) -0.0038(11)
Na7 0.049(3) 0.020(2) 0.019(2) -0.0056(16) -0.004(2) -0.012(2)
O4 0.019(2) 0.015(2) 0.023(2) -0.0036(17) -0.0012(18) -0.0057(17)
O18 0.015(2) 0.021(2) 0.028(3) -0.008(2) -0.0015(18) -0.0066(18)
O5 0.017(2) 0.020(2) 0.0129(19) -0.0037(16) -0.0039(15) -0.0039(17)
O17 0.0146(19) 0.018(2) 0.021(2) -0.0029(17) -0.0051(16) -0.0050(16)
O19 0.019(2) 0.019(2) 0.020(2) -0.0069(18) -0.0025(17) -0.0019(17)
O6 0.018(2) 0.017(2) 0.017(2) -0.0030(17) -0.0020(16) -0.0031(17)
O7 0.025(2) 0.016(2) 0.016(2) -0.0025(17) 0.0012(18) 0.0015(18)
O8 0.025(2) 0.0143(19) 0.016(2) -0.0011(16) 0.0009(18) -0.0061(18)
O9 0.023(2) 0.020(2) 0.015(2) 0.0012(17) -0.0043(17) -0.0066(18)
O2 0.022(2) 0.027(3) 0.018(2) -0.0032(19) -0.0013(18) -0.006(2)
O16 0.023(2) 0.021(2) 0.034(3) -0.008(2) 0.002(2) -0.009(2)
O1 0.022(2) 0.026(2) 0.013(2) -0.0016(18) 0.0002(17) 0.001(2)
O20 0.024(3) 0.020(2) 0.044(4) -0.004(2) -0.003(2) -0.004(2)
O3 0.022(2) 0.029(3) 0.027(3) -0.010(2) -0.005(2) -0.002(2)
Na8 0.030(3) 0.030(3) 0.042(3) -0.011(2) -0.001(2) -0.014(2)
O23 0.021(3) 0.024(3) 0.041(4) -0.002(2) 0.001(2) -0.002(2)
O22 0.020(2) 0.034(3) 0.040(3) -0.019(3) -0.014(2) 0.004(2)
O24 0.022(3) 0.021(3) 0.044(4) 0.002(2) -0.002(2) -0.008(2)
O21 0.023(3) 0.037(4) 0.044(4) 0.004(3) -0.003(3) -0.009(3)
O25 0.037(3) 0.020(2) 0.021(2) -0.0036(19) 0.001(2) -0.003(2)
O26 0.035(4) 0.021(3) 0.075(6) 0.006(3) -0.011(4) -0.012(3)
O27 0.035(3) 0.025(3) 0.033(3) -0.008(2) 0.000(2) -0.017(2)
O29 0.038(4) 0.026(3) 0.031(3) -0.005(2) 0.005(3) 0.002(3)
O30 0.096(7) 0.020(3) 0.039(4) 0.005(3) -0.041(4) -0.019(4)
O31 0.071(12) 0.038(8) 0.046(9) 0.005(7) -0.039(9) -0.019(8)
O28 0.083(7) 0.036(4) 0.088(8) -0.028(5) -0.038(6) -0.013(4)
O34 0.020(3) 0.058(4) 0.018(3) 0.004(3) -0.001(2) -0.011(3)
O32 0.037(4) 0.045(4) 0.048(5) -0.015(4) -0.008(3) -0.006(3)
O33 0.046(7) 0.042(6) 0.030(6) 0.001(5) 0.014(5) 0.006(5)
Na9 0.021(3) 0.022(3) 0.021(3) -0.004(2) -0.006(2) -0.003(2)
Na10 0.061(5) 0.032(3) 0.055(5) -0.002(3) 0.015(4) 0.001(3)
Na11 0.024(4) 0.021(4) 0.022(4) -0.006(3) 0.000(3) -0.007(3)
O37 0.043(7) 0.055(9) 0.022(6) -0.025(6) 0.018(5) -0.026(7)
O36 0.066(11) 0.033(7) 0.043(9) -0.011(6) -0.027(8) 0.011(7)
O35 0.081(14) 0.052(11) 0.079(14) 0.033(10) -0.066(12) -0.023(10)
O38 0.033(3) 0.044(4) 0.024(3) -0.009(3) -0.006(2) 0.010(3)
Na12 0.024(5) 0.027(5) 0.021(4) -0.002(4) 0.003(4) 0.000(4)
O42 0.020(5) 0.031(6) 0.021(5) 0.003(4) -0.004(4) -0.014(4)
O40 0.035(7) 0.024(6) 0.048(9) 0.003(6) -0.012(6) 0.009(5)
O41 0.079(10) 0.128(13) 0.099(11) -0.009(10) 0.009(8) -0.001(9)
O39 0.045(8) 0.038(7) 0.030(7) -0.015(6) -0.013(6) 0.001(6)
O43 0.037(8) 0.087(14) 0.027(7) 0.015(8) 0.011(6) -0.005(9)
O44 0.035(8) 0.043(9) 0.060(11) -0.012(8) -0.011(7) 0.008(7)
O45 0.15(2) 0.028(8) 0.047(11) -0.015(7) -0.014(13) 0.018(11)
O46 0.092(18) 0.11(2) 0.071(15) -0.021(14) -0.023(13) -0.056(16)
O48 0.028(6) 0.022(5) 0.036(7) -0.006(5) 0.004(5) -0.006(4)
O47 0.021(5) 0.023(5) 0.019(5) -0.006(4) -0.002(4) -0.007(4)
O49 0.064(16) 0.037(12) 0.020(9) -0.003(8) -0.010(10) 0.026(11)
O50 0.040(8) 0.076(12) 0.021(6) -0.012(7) -0.004(5) -0.022(8)
O51 0.038(8) 0.043(8) 0.043(8) -0.007(7) -0.009(6) -0.016(6)
O52 0.040(8) 0.056(10) 0.047(9) -0.002(8) -0.002(7) -0.026(8)

loop_
_atom_type_symbol
_atom_type_description
_atom_type_scat_dispersion_real
_atom_type_scat_dispersion_imag
_atom_type_scat_source
Na Na 0.0362 0.0249 'International Tables Vol C Tables 4.2.6.8 and 6.1.1.4'
O O 0.0106 0.0060 'International Tables Vol C Tables 4.2.6.8 and 6.1.1.4'
Tb Tb -0.1723 4.1537 'International Tables Vol C Tables 4.2.6.8 and 6.1.1.4'
W W -0.8490 6.8722 'International Tables Vol C Tables 4.2.6.8 and 6.1.1.4'

loop_
_geom_angle_atom_site_label_1
_geom_angle_atom_site_label_2
_geom_angle_atom_site_label_3
_geom_angle
_geom_angle_site_symmetry_1
_geom_angle_site_symmetry_3
_geom_angle_publ_flag
O39b NA8b Na6 137.8(4) . . ?
O48b NA8b Na6 105.1(4) . . ?
O0D W001 O0L 84.2(2) . . ?
O0D W001 O0M 154.69(19) . . ?
O44a NA12a O22 121.0(6) . . ?
O0D W001 O01H 77.68(18) . . ?
O40a NA12a O22 146.5(6) . . ?
O0L W001 O01H 73.91(18) . . ?
O0M W001 O0L 83.93(19) . . ?
O52a NA12a O22 80.8(5) 1_545 . ?
O48b NA8b O21 91.1(4) . . ?
O39b NA8b O21 174.2(5) . . ?
O52a NA12a O27 115.7(6) 1_545 . ?
O44a NA12a O27 147.5(6) . . ?
O40a NA12a O27 75.2(4) . . ?
O40a NA12a O28 83.1(6) . . ?
O44a NA12a O28 77.7(6) . . ?
O0M W001 O01H 77.59(18) . . ?
O10 W001 O0D 101.0(2) . . ?
O10 W001 O0L 99.2(2) . . ?
O10 W001 O0M 102.9(2) . . ?
O10 W001 O13 103.1(2) . . ?
O10 W001 O01H 173.1(2) . . ?
O13 W001 O0D 92.3(2) . . ?
O13 W001 O0L 157.7(2) . . ?
O13 W001 O0M 90.3(2) . . ?
O13 W001 O01H 83.82(18) . . ?
O0C W002 O0L 86.1(2) . . ?
O52a NA12a O28 162.7(6) 1_545 . ?
O52a NA12a Na9 130.3(6) 1_545 . ?
O39b NA8b Na9 67.5(4) . . ?
NA12a O40a Na9 85.1(6) . . ?
O44a NA12a Na9 100.4(5) . . ?
O48b NA8b Na9 107.2(4) . . ?
O40a NA12a Na9 47.7(4) . . ?
NA8b O48b Na11 96.5(5) . 1_545 ?
O44a NA12a Na11 38.3(5) . 1_545 ?
O40a NA12a Na11 65.3(5) . 1_545 ?
O50a O52a Na11 141.8(11) 2_686 . ?
O48b NA8b Na11 41.8(4) . 1_545 ?
O39b NA8b Na11 41.8(4) . 1_545 ?
NA12a O40a Na11 59.4(5) . 1_545 ?
O50a O52a Na12 118.2(10) 2_686 1_565 ?
O0C W002 O01H 77.05(18) . . ?
O0L W002 O01H 76.44(18) . . ?
O0W W002 O0C 154.4(2) . . ?
O0W W002 O0L 86.5(2) . . ?
O0W W002 O01H 77.37(18) . . ?
O0X W002 O0C 87.8(2) . . ?
O0X W002 O0L 154.7(2) . . ?
O0X W002 O0W 88.4(2) . . ?
O0X W002 O01H 78.27(18) . . ?
O01I W002 O0C 103.1(2) . . ?
O01I W002 O0L 104.4(2) . . ?
O01I W002 O0W 102.5(2) . . ?
O01I W002 O0X 100.9(2) . . ?
O01I W002 O01H 179.2(2) . . ?
O0M W003 O0T 153.8(2) . . ?
O0M W003 O0W 83.21(19) . . ?
O0M W003 O01H 77.34(17) . . ?
O0T W003 O0W 83.1(2) . . ?
O0T W003 O01H 77.34(18) . . ?
O0W W003 O01H 73.37(18) . . ?
O14 W003 O0M 93.2(2) . . ?
O14 W003 O0T 91.8(2) . . ?
O14 W003 O0W 159.4(2) . . ?
O14 W003 O01H 86.00(19) . . ?
O018 W003 O0M 101.3(2) . . ?
O018 W003 O0T 102.3(2) . . ?
O018 W003 O0W 96.0(2) . . ?
O018 W003 O14 104.6(2) . . ?
O018 W003 O01H 169.4(2) . . ?
O0K W004 O0S 154.6(2) . . ?
O0K W004 O0V 78.22(18) . . ?
O48b NA8b O39 83.4(5) . . ?
O40a NA12a O44 88.8(6) . . ?
O44a NA12a O52 90.0(7) . 1_545 ?
O40a NA12a O52 84.6(7) . 1_545 ?
O49b Na5 Na3 125.4(6) . . ?
O33a Na5 Na3 124.1(3) . . ?
O49b Na5 Na5 105.0(8) . 2_776 ?
O33a Na5 Na5 93.0(4) . 2_776 ?
O49b Na5 O8 102.6(6) . 2_776 ?
O49b Na5 O32 81.4(6) . . ?
O47a Na6 O20 84.6(3) . . ?
O31b Na6 Na8 141.6(4) . . ?
O47a Na6 O23 80.4(3) . . ?
O47a Na6 O24 97.1(3) . . ?
O47a Na6 O21 91.3(3) . . ?
O47a Na6 Na10 40.0(3) . . ?
O31b Na6 Na10 19.2(4) . . ?
NA8b O22 Na6 100.9(3) . . ?
NA8b O27 Na9 82.0(3) . . ?
O0K W004 O017 84.2(2) . . ?
O0S W004 O0V 77.15(19) . . ?
O0S W004 O017 83.3(2) . . ?
O11 W004 O0K 92.5(2) . . ?
O11 W004 O0S 91.0(2) . . ?
O11 W004 O0V 83.95(18) . . ?
O11 W004 O017 158.5(2) . . ?
O017 W004 O0V 74.53(18) . . ?
O01D W004 O0K 101.3(2) . . ?
O01D W004 O0S 102.3(2) . . ?
O01D W004 O0V 172.5(2) . . ?
O01D W004 O11 103.5(2) . . ?
O01D W004 O017 98.0(2) . . ?
NA8b O28 Na9 91.6(4) . . ?
O40a Na9 W005 165.4(4) . 2_666 ?
NA8b Na9 W005 114.5(2) . 2_666 ?
NA12a Na9 W005 132.1(3) . 2_666 ?
O40a Na9 O0F 158.8(5) . 2_666 ?
NA12a Na9 Na7 165.5(3) . 1_455 ?
NA8b Na9 Na7 171.7(2) . 1_455 ?
O40a Na9 Na7 118.5(4) . 1_455 ?
O40a Na9 O27 80.2(4) . . ?
O40a Na9 Na12 47.1(5) . . ?
O40a Na9 O41 78.2(6) . . ?
O47a Na10 Na6 41.6(3) . . ?
O42b Na10 Na6 90.3(4) . . ?
O43a Na10 Na6 85.8(5) . . ?
O31b Na10 Na6 43.3(7) . . ?
O47a Na10 O20 82.0(4) . . ?
O43a Na10 O20 91.8(6) . . ?
O31b Na10 O20 78.2(8) . . ?
O0C W005 O01H 73.81(18) . . ?
O0C W005 Na9 107.53(17) . 2_666 ?
O0D W005 O0C 82.9(2) . . ?
O0D W005 O01H 77.21(18) . . ?
O0D W005 Na9 160.69(17) . 2_666 ?
O0F W005 O0C 84.7(2) . . ?
O0F W005 O0D 154.3(2) . . ?
O0F W005 O01H 77.77(18) . . ?
O0F W005 Na9 44.91(18) . 2_666 ?
O019 W005 O0C 158.2(2) . . ?
O019 W005 O0D 90.6(2) . . ?
O019 W005 O0F 92.6(2) . . ?
O019 W005 O01H 84.50(19) . . ?
O019 W005 Na9 84.99(19) . 2_666 ?
O01C W005 O0C 96.6(2) . . ?
O01C W005 O0D 101.1(2) . . ?
O01C W005 O0F 102.6(2) . . ?
O01C W005 O019 105.0(2) . . ?
O01C W005 O01H 170.4(2) . . ?
O01C W005 Na9 62.2(2) . 2_666 ?
O01H W005 Na9 120.89(15) . 2_666 ?
O0K W006 O0V 77.21(19) . . ?
O0K W006 O0Z 83.6(2) . . ?
O0R W006 O0K 154.2(2) . . ?
O0R W006 O0V 77.67(19) . . ?
O0R W006 O0Z 84.0(2) . . ?
O0Y W006 O0K 90.5(2) . . ?
O0Y W006 O0R 92.3(2) . . ?
O0Y W006 O0V 83.08(19) . . ?
O0Y W006 O0Z 157.2(2) . . ?
O0Z W006 O0V 74.11(19) . . ?
O01K W006 O0K 101.3(2) . . ?
O01K W006 O0R 103.0(2) . . ?
O01K W006 O0V 173.3(2) . . ?
O01K W006 O0Y 103.5(2) . . ?
O01K W006 O0Z 99.3(2) . . ?
O0F W007 O0X 83.0(2) . . ?
O0F W007 O01H 76.90(18) . . ?
O0T W007 O0F 153.7(2) . . ?
O0T W007 O0X 84.0(2) . . ?
O0T W007 O01H 77.60(18) . . ?
O0X W007 O01H 74.06(17) . . ?
O01F W007 O0F 91.0(2) . . ?
O01F W007 O0T 92.8(2) . . ?
O01F W007 O0X 158.4(2) . . ?
O42b Na10 O20 81.5(4) . . ?
O43a Na10 O23 86.9(5) . 2_665 ?
O47a Na10 O23 89.6(4) . 2_665 ?
O31b Na10 O23 94.2(8) . 2_665 ?
O31b Na10 O38 146.0(9) . . ?
O31b Na10 O42 127.1(9) . . ?
O43a Na10 O47 102.0(6) . . ?
NA12a Na11 O33 124.1(5) 1_565 . ?
O52a Na11 O33 98.4(6) . . ?
O44a Na11 O33 77.3(7) 1_565 . ?
O35a Na11 O33 112.4(7) . . ?
O45a Na11 O33 96.4(7) . . ?
O48b Na11 O37 110.4(5) 1_565 . ?
O39b Na11 O37 90.5(7) 1_565 . ?
O36b Na11 O37 88.6(7) . . ?
O44a Na11 O35 89.1(9) 1_565 . ?
O52a Na11 Na12 60.3(5) . 1_565 ?
O44a Na11 Na12 70.7(8) 1_565 1_565 ?
O35a Na11 Na12 111.6(6) . 1_565 ?
O36b Na11 O39 86.3(6) . 1_565 ?
O44a Na11 O45 171.2(9) 1_565 . ?
O35a Na11 O45 87.6(9) . . ?
O52a Na11 O45 70.0(7) . . ?
NA12a Na11 O45 118.1(6) 1_565 . ?
O48b Na11 O46 80.6(7) 1_565 . ?
O49b Na11 O46 103.0(11) . . ?
O37b Na11 O46 168.5(8) . . ?
O36b Na11 O46 80.1(8) . . ?
O39b Na11 O46 87.0(8) 1_565 . ?
O36b Na11 O48 159.4(8) . 1_565 ?
O39b Na11 O48 85.5(6) 1_565 1_565 ?
O39b Na11 O49 165.3(8) 1_565 . ?
O48b Na11 O49 85.6(7) 1_565 . ?
O37b Na11 O49 81.7(10) . . ?
O36b Na11 O49 105.8(7) . . ?
O35a Na11 O52 143.8(8) . . ?
O44a Na11 O52 116.6(9) 1_565 . ?
O01F W007 O01H 84.41(19) . . ?
O022 W007 O0F 101.8(2) . . ?
O022 W007 O0T 102.4(2) . . ?
O022 W007 O0X 97.3(2) . . ?
O022 W007 O01F 104.2(2) . . ?
O022 W007 O01H 171.4(2) . . ?
O0E W008 O0R 153.8(2) . . ?
O0E W008 O0U 84.3(2) . . ?
O0E W008 O0V 76.78(18) . . ?
O0R W008 O0U 82.5(2) . . ?
O0R W008 O0V 77.80(18) . . ?
O0U W008 O0V 73.87(18) . . ?
O15 W008 O0E 91.9(2) . . ?
O15 W008 O0R 92.0(2) . . ?
O15 W008 O0U 158.2(2) . . ?
O15 W008 O0V 84.31(19) . . ?
O01B W008 O0E 101.3(2) . . ?
O01B W008 O0R 102.8(2) . . ?
O01B W008 O0U 97.2(2) . . ?
O01B W008 O0V 170.9(2) . . ?
O01B W008 O15 104.7(2) . . ?
O0E W009 O0Q 83.5(2) . . ?
O0E W009 O0V 77.04(19) . . ?
O0Q W009 O0V 74.2(2) . . ?
O0S W009 O0E 154.0(2) . . ?
O0S W009 O0Q 83.8(2) . . ?
O0S W009 O0V 77.66(19) . . ?
O01A W009 O0E 91.0(2) . . ?
O01A W009 O0Q 159.0(2) . . ?
O01A W009 O0S 92.7(2) . . ?
O01A W009 O0V 84.90(19) . . ?
O01G W009 O0E 100.7(2) . . ?
O01G W009 O0Q 96.8(3) . . ?
O01G W009 O0S 103.3(2) . . ?
O01G W009 O0V 170.9(2) . . ?
O01G W009 O01A 104.1(2) . . ?
O0Q W0A O0V 77.19(19) . . ?
O0U W0A O0Q 87.6(2) . . ?
O0U W0A O0V 77.34(19) . . ?
O0U W0A O017 155.0(2) . . ?
O0Z W0A O0Q 155.1(2) . . ?
O0Z W0A O0U 87.3(2) . . ?
O0Z W0A O0V 77.96(19) . . ?
O0Z W0A O017 87.6(2) . . ?
O12 W0A O0Q 102.6(3) . . ?
O12 W0A O0U 103.3(2) . . ?
O12 W0A O0V 179.4(2) . . ?
O12 W0A O0Z 102.2(3) . . ?
O12 W0A O017 101.7(2) . . ?
O017 W0A O0Q 86.8(2) . . ?
O017 W0A O0V 77.67(18) . . ?
O0Y Tb0B O13 77.35(15) . . ?
O0Y Tb0B O14 73.15(16) . . ?
O0Y Tb0B O15 74.14(16) . . ?
O0Y Tb0B O019 144.21(16) . . ?
O0Y Tb0B O01A 117.29(16) . . ?
O0Y Tb0B O01F 139.38(16) . . ?
O11 Tb0B O0Y 74.38(16) . . ?
O11 Tb0B O13 72.42(16) . . ?
O11 Tb0B O14 137.55(16) . . ?
O11 Tb0B O15 117.22(16) . . ?
O11 Tb0B O019 77.34(15) . . ?
O11 Tb0B O01A 74.13(16) . . ?
O11 Tb0B O01F 145.16(16) . . ?
O13 Tb0B O14 74.37(16) . . ?
O13 Tb0B O15 145.32(16) . . ?
O13 Tb0B O019 73.49(16) . . ?
O13 Tb0B O01A 137.61(16) . . ?
O13 Tb0B O01F 116.11(16) . . ?
O14 Tb0B O019 117.13(16) . . ?
O15 Tb0B O14 78.75(16) . . ?
O15 Tb0B O019 139.68(16) . . ?
O15 Tb0B O01A 74.43(16) . . ?
O01A Tb0B O14 146.37(16) . . ?
O01A Tb0B O019 74.39(16) . . ?
O01F Tb0B O14 74.38(16) . . ?
O01F Tb0B O15 76.15(16) . . ?
O01F Tb0B O019 73.68(16) . . ?
O01F Tb0B O01A 79.75(16) . . ?
W002 O0C W005 115.8(2) . . ?
W001 O0D W005 114.1(2) . . ?
W008 O0E W009 114.9(2) . . ?
W005 O0F W007 114.9(2) . . ?
W005 O0F Na9 103.6(2) . 2_666 ?
W007 O0F Na9 134.8(3) . 2_666 ?
W004 O0K W006 114.2(2) . . ?
W002 O0L W001 116.0(2) . . ?
W003 O0M W001 114.1(2) . . ?
W0A O0Q W009 114.8(2) . . ?
W006 O0R W008 114.3(2) . . ?
W009 O0S W004 114.3(2) . . ?
W007 O0T W003 114.5(2) . . ?
W0A O0U W008 115.7(2) . . ?
W004 O0V W006 89.65(15) . . ?
W004 O0V W008 173.6(2) . . ?
W008 O0V W006 89.26(17) . . ?
W009 O0V W004 90.01(17) . . ?
W009 O0V W006 174.1(2) . . ?
W009 O0V W008 90.42(16) . . ?
W0A O0V W004 93.23(17) . . ?
W0A O0V W006 92.07(17) . . ?
W0A O0V W008 93.13(17) . . ?
W0A O0V W009 93.88(18) . . ?
W002 O0W W003 115.6(2) . . ?
W002 O0X W007 114.8(2) . . ?
W006 O0Y Tb0B 131.4(2) . . ?
W0A O0Z W006 115.9(3) . . ?
W004 O11 Tb0B 130.8(2) . . ?
W001 O13 Tb0B 131.5(2) . . ?
W003 O14 Tb0B 128.9(2) . . ?
W008 O15 Tb0B 130.1(2) . . ?
W0A O017 W004 114.6(2) . . ?
W005 O019 Tb0B 130.3(2) . . ?
W009 O01A Tb0B 129.3(2) . . ?
W005 O01C Na7 132.5(3) . . ?
W007 O01F Tb0B 130.6(2) . . ?
W001 O01H W003 90.04(16) . . ?
W001 O01H W005 90.24(15) . . ?
W001 O01H W007 173.5(2) . . ?
W002 O01H W001 93.62(17) . . ?
W002 O01H W003 93.62(17) . . ?
W002 O01H W005 93.26(17) . . ?
W002 O01H W007 92.84(16) . . ?
W003 O01H W007 89.43(15) . . ?
W005 O01H W003 173.1(2) . . ?
W005 O01H W007 89.52(16) . . ?
Na2 Na1 Na3 124.78(11) . . ?
O4 Na1 Na2 139.48(17) . . ?
Na5 O49b Na11 164.6(10) . . ?
Na5 O33a Na11 146.6(7) . . ?
O4 Na1 Na3 41.54(13) . . ?
O4 Na1 O3 165.7(2) . . ?
O18 Na1 Na2 120.97(18) . . ?
O18 Na1 Na3 98.69(18) . . ?
O18 Na1 O4 99.5(2) . . ?
O18 Na1 O5 90.2(2) . . ?
O18 Na1 O17 165.7(2) . . ?
O18 Na1 O19 87.3(2) . . ?
O18 Na1 O3 78.8(2) . . ?
O5 Na1 Na2 98.49(15) . . ?
O5 Na1 Na3 119.67(16) . . ?
O5 Na1 O4 78.13(18) . . ?
O5 Na1 O17 96.58(19) . . ?
O5 Na1 O19 160.4(2) . . ?
O5 Na1 O3 87.7(2) . . ?
O17 Na1 Na2 45.59(14) . . ?
O17 Na1 Na3 88.91(16) . . ?
O17 Na1 O4 94.2(2) . . ?
O17 Na1 O3 88.9(2) . . ?
O19 Na1 Na2 99.49(16) . . ?
O19 Na1 Na3 41.92(14) . . ?
O19 Na1 O4 83.11(19) . . ?
O19 Na1 O17 90.43(19) . . ?
O19 Na1 O3 110.8(2) . . ?
O3 Na1 Na2 43.84(15) . . ?
O3 Na1 Na3 152.64(19) . . ?
Na4 Na2 Na1 126.06(12) . . ?
O17 Na2 Na1 44.98(14) . . ?
O17 Na2 Na4 128.94(17) . . ?
O7 Na2 Na1 132.33(18) . . ?
O7 Na2 Na4 51.14(16) . . ?
O7 Na2 O17 96.0(2) . . ?
O7 Na2 O9 77.2(2) . . ?
O7 Na2 O1 75.9(2) . . ?
O7 Na2 O3 155.7(2) . . ?
O9 Na2 Na1 143.41(18) . . ?
O9 Na2 Na4 49.87(15) . . ?
O9 Na2 O17 171.6(2) . . ?
O9 Na2 O1 91.2(2) . . ?
O2 Na2 Na1 101.61(18) . . ?
O2 Na2 Na4 131.89(19) . . ?
O2 Na2 O17 88.0(2) . . ?
O2 Na2 O7 102.9(2) . . ?
O2 Na2 O9 88.8(2) . . ?
O2 Na2 O1 178.7(2) . . ?
O2 Na2 O3 100.3(2) . . ?
O1 Na2 Na1 79.10(16) . . ?
O1 Na2 Na4 47.56(16) . . ?
O1 Na2 O17 91.8(2) . . ?
O3 Na2 Na1 47.62(16) . . ?
O3 Na2 Na4 106.85(18) . . ?
O3 Na2 O17 92.0(2) . . ?
O3 Na2 O9 96.2(2) . . ?
O3 Na2 O1 81.0(2) . . ?
Na5 Na3 Na1 114.08(11) . . ?
O4 Na3 Na1 44.48(15) . . ?
O4 Na3 Na5 84.89(16) . . ?
O4 Na3 O19 86.4(2) . . ?
O4 Na3 O6 96.2(2) . . ?
O4 Na3 O16 79.7(2) . . ?
O4 Na3 O25 156.6(2) . . ?
O4 Na3 O32 79.3(3) . . ?
O19 Na3 Na1 42.31(15) . . ?
O19 Na3 Na5 125.48(17) . . ?
O19 Na3 O16 104.3(2) . . ?
O19 Na3 O25 99.9(2) . . ?
O19 Na3 O32 82.6(2) . . ?
O6 Na3 Na1 140.06(18) . . ?
O6 Na3 Na5 41.07(14) . . ?
O6 Na3 O19 165.5(2) . . ?
O6 Na3 O16 90.2(2) . . ?
O6 Na3 O25 83.3(2) . . ?
O6 Na3 O32 83.9(2) . . ?
O16 Na3 Na1 88.77(18) . . ?
O16 Na3 Na5 126.57(19) . . ?
O16 Na3 O25 76.9(2) . . ?
O16 Na3 O32 157.4(3) . . ?
O22 NA8b Na6 40.53(19) . . ?
O25 Na3 Na1 134.84(19) . . ?
O25 Na3 Na5 108.69(18) . . ?
O25 Na3 O32 123.8(3) . . ?
O22 NA8b O21 80.1(3) . . ?
O22 NA8b O27 102.7(3) . . ?
O22 NA12a O27 84.3(4) . . ?
O22 NA12a O28 115.9(5) . . ?
O22 NA8b Na9 152.1(3) . . ?
O22 NA12a Na9 129.3(4) . . ?
O22 NA8b Na11 101.8(3) . 1_545 ?
O22 NA8b O39 98.5(5) . . ?
O22 NA8b O48 94.3(4) . . ?
O32 Na3 Na1 82.0(2) . . ?
O32 Na3 Na5 42.9(2) . . ?
O7 Na4 Na2 46.64(14) . . ?
O9 Na4 Na2 48.37(15) . . ?
O9 Na4 O7 73.17(19) . . ?
O1 Na4 Na2 49.04(16) . . ?
O1 Na4 O7 73.8(2) . . ?
O1 Na4 O9 91.2(2) . . ?
O1 Na4 O24 97.2(2) . . ?
O1 Na4 O29 87.2(2) . . ?
O1 Na4 O30 174.0(3) . . ?
O24 Na4 Na2 119.8(2) . . ?
O24 Na4 O7 80.3(2) . . ?
O24 Na4 O9 148.6(2) . . ?
O29 Na4 Na2 115.5(2) . . ?
O29 Na4 O7 160.0(3) . . ?
O29 Na4 O9 101.9(2) . . ?
O29 Na4 O24 108.6(2) . . ?
O30 Na4 Na2 125.9(3) . . ?
O30 Na4 O7 105.1(3) . . ?
O30 Na4 O9 82.9(2) . . ?
O30 Na4 O24 88.3(3) . . ?
O30 Na4 O29 93.2(3) . . ?
Na5 Na5 Na3 120.54(14) 2_776 . ?
O6 Na5 Na3 41.70(15) . . ?
O6 Na5 Na5 87.77(17) . 2_776 ?
O6 Na5 O8 89.7(2) . 2_776 ?
O6 Na5 O34 98.5(3) . . ?
O6 Na5 O32 85.6(3) . . ?
O6 Na5 O33 160.2(3) . . ?
O6 Na5 O49 166.5(7) . . ?
O8 Na5 Na3 131.25(17) 2_776 . ?
O8 Na5 Na3 94.56(16) . . ?
O8 Na5 Na5 43.45(15) . 2_776 ?
O8 Na5 Na5 41.11(14) 2_776 2_776 ?
O8 Na5 O6 86.9(2) . . ?
O8 Na5 O8 84.6(2) . 2_776 ?
O8 Na5 O34 167.2(3) . . ?
O8 Na5 O32 103.7(3) . . ?
O8 Na5 O33 103.8(4) 2_776 . ?
O8 Na5 O33 80.2(3) . . ?
O8 Na5 O49 99.5(8) . . ?
O34 Na5 Na3 97.2(2) . . ?
O21 NA8b Na6 42.30(18) . . ?
O21 NA8b Na9 116.1(3) . . ?
O21 NA8b Na11 132.8(3) . 1_545 ?
O34 Na5 Na5 124.8(2) . 2_776 ?
O34 Na5 O8 83.9(2) . 2_776 ?
O34 Na5 O32 88.3(3) . . ?
O34 Na5 O33 97.2(4) . . ?
O34 Na5 O49 77.7(8) . . ?
O32 Na5 Na3 44.0(2) . . ?
O32 Na5 Na5 146.9(3) . 2_776 ?
O32 Na5 O8 170.2(3) . 2_776 ?
O32 Na5 O33 82.9(4) . . ?
O20 Na6 Na8 106.9(2) . . ?
O20 Na6 O23 162.3(3) . . ?
O20 Na6 O31 62.4(4) . . ?
O20 Na6 Na10 48.4(2) . . ?
O23 Na6 Na8 90.5(2) . . ?
O23 Na6 O31 101.9(4) . . ?
O23 Na6 Na10 114.2(2) . . ?
O22 Na6 O20 98.7(3) . . ?
O22 Na6 Na8 38.6(2) . . ?
O22 Na6 O23 97.1(3) . . ?
O22 Na6 O24 88.0(3) . . ?
O22 Na6 O21 84.4(3) . . ?
O22 Na6 O31 161.0(4) . . ?
O22 Na6 Na10 144.6(2) . . ?
O22 Na6 O47 174.5(3) . . ?
O24 Na6 O20 77.1(2) . . ?
O24 Na6 Na8 126.5(2) . . ?
O24 Na6 O23 95.5(2) . . ?
O24 Na6 O31 88.8(5) . . ?
O24 Na6 Na10 73.6(2) . . ?
O21 Na6 O20 87.2(3) . . ?
O21 Na6 Na8 48.8(2) . . ?
O21 Na6 O23 102.4(3) . . ?
O21 Na6 O24 161.3(3) . . ?
O21 Na6 O31 92.9(4) . . ?
O21 Na6 Na10 103.4(3) . . ?
Na10 Na6 Na8 147.84(18) . . ?
O01C Na7 O01C 180.0 2_766 . ?
O01C Na7 Na9 54.47(15) . 2_666 ?
O01C Na7 Na9 125.53(15) . 1_655 ?
O01C Na7 Na9 125.53(15) 2_766 2_666 ?
O01C Na7 Na9 54.47(15) 2_766 1_655 ?
O25 Na7 O01C 97.28(18) 2_766 . ?
O25 Na7 O01C 97.28(18) . 2_766 ?
O25 Na7 O01C 82.72(18) . . ?
O25 Na7 O01C 82.72(18) 2_766 2_766 ?
O25 Na7 O25 180.0 2_766 . ?
O25 Na7 Na9 104.29(17) 2_766 2_666 ?
O25 Na7 Na9 104.29(17) . 1_655 ?
O25 Na7 Na9 75.71(17) . 2_666 ?
O25 Na7 Na9 75.71(17) 2_766 1_655 ?
O26 Na7 O01C 84.4(2) 2_766 . ?
O26 Na7 O01C 84.4(2) . 2_766 ?
O26 Na7 O01C 95.6(2) . . ?
O26 Na7 O01C 95.6(2) 2_766 2_766 ?
O26 Na7 O25 93.7(2) 2_766 . ?
O26 Na7 O25 86.3(2) . . ?
O26 Na7 O25 93.7(2) . 2_766 ?
O26 Na7 O25 86.3(2) 2_766 2_766 ?
O26 Na7 O26 180.0 . 2_766 ?
O26 Na7 Na9 146.3(2) 2_766 1_655 ?
O26 Na7 Na9 33.7(2) . 1_655 ?
O26 Na7 Na9 33.7(2) 2_766 2_666 ?
O26 Na7 Na9 146.3(2) . 2_666 ?
Na9 Na7 Na9 180.0 2_666 1_655 ?
Na3 O4 Na1 94.0(2) . . ?
Na1 O17 Na2 89.43(19) . . ?
Na3 O19 Na1 95.8(2) . . ?
Na5 O6 Na3 97.2(2) . . ?
Na2 O7 Na4 82.22(19) . . ?
Na5 O8 Na5 95.4(2) . 2_776 ?
Na2 O9 Na4 81.76(19) . . ?
Na4 O1 Na2 83.40(19) . . ?
Na6 O20 Na10 87.5(3) . . ?
Na2 O3 Na1 88.5(2) . . ?
Na6 O23 Na10 118.7(3) . 2_665 ?
Na6 O22 Na12 125.7(4) . . ?
Na6 O24 Na4 126.2(3) . . ?
Na6 O21 Na8 88.9(3) . . ?
Na7 O25 Na3 129.9(3) . . ?
Na9 O26 Na7 111.8(3) 1_655 . ?
Na9 O27 Na12 76.2(3) . . ?
Na9 O28 Na12 84.1(4) . . ?
Na5 O32 Na3 93.0(3) . . ?
W005 Na9 Na7 62.16(10) 2_666 1_455 ?
O0F Na9 W005 31.49(13) 2_666 2_666 ?
O0F Na9 Na7 80.11(19) 2_666 1_455 ?
O0F Na9 Na8 93.6(2) 2_666 . ?
O0F Na9 Na12 113.6(3) 2_666 . ?
O26 Na9 W005 84.4(3) 1_455 2_666 ?
O26 Na9 O0F 86.1(3) 1_455 2_666 ?
O26 Na9 Na7 34.4(2) 1_455 1_455 ?
O26 Na9 Na8 140.5(3) 1_455 . ?
O26 Na9 O27 94.6(3) 1_455 . ?
O26 Na9 Na12 137.5(4) 1_455 . ?
O26 Na9 O40 103.6(5) 1_455 . ?
O26 Na9 O41 103.0(5) 1_455 . ?
O27 Na9 W005 111.7(3) . 2_666 ?
O27 Na9 O0F 80.2(3) . 2_666 ?
O27 Na9 Na7 126.1(3) . 1_455 ?
O27 Na9 Na8 46.8(2) . . ?
O27 Na9 Na12 55.7(3) . . ?
O27 Na9 O41 154.7(5) . . ?
O28 Na9 W005 81.8(3) . 2_666 ?
O28 Na9 O0F 78.8(3) . 2_666 ?
O28 Na9 Na7 138.5(4) . 1_455 ?
O28 Na9 Na8 43.8(3) . . ?
O28 Na9 O26 164.7(5) . 1_455 ?
O27 NA8b Na6 101.2(3) . . ?
O27 NA8b O21 111.9(3) . . ?
O27 NA12a Na9 48.1(2) . . ?
O27 NA8b Na9 51.2(2) . . ?
O27 NA8b Na11 113.5(3) . 1_545 ?
O27 NA8b O39 73.9(4) . . ?
O27 NA8b O48 153.3(5) . . ?
O28 NA8b Na6 123.6(3) . . ?
O28 NA8b O22 161.4(4) . . ?
O28 NA8b O21 82.2(3) . . ?
O28 NA12a O27 72.5(4) . . ?
O28 NA8b O27 89.4(4) . . ?
O28 NA12a Na9 42.9(3) . . ?
O28 NA8b Na9 44.7(3) . . ?
O28 NA8b Na11 85.9(4) . 1_545 ?
O28 NA8b O39 98.5(5) . . ?
O28 NA8b O48 80.1(4) . . ?
O28 Na9 O27 84.7(4) . . ?
O28 Na9 Na12 53.0(4) . . ?
O28 Na9 O40 91.3(5) . . ?
O28 Na9 O41 83.0(5) . . ?
O41 Na9 W005 88.2(5) . 2_666 ?
O41 Na9 O0F 118.6(5) . 2_666 ?
Na9 NA8b Na6 141.2(2) . . ?
Na9 NA8b Na11 83.9(2) . 1_545 ?
Na9 O40a Na11 125.4(7) . 1_545 ?
Na10 O47a Na6 98.4(5) . . ?
Na10 O31b Na6 117.5(10) . . ?
Na11 NA8b Na6 134.9(2) 1_545 . ?
Na11 O39b Na8 94.2(6) 1_545 . ?
Na11 NA12a O22 128.5(5) 1_545 . ?
Na11 NA12a O27 140.4(5) 1_545 . ?
Na11 NA12a O28 104.1(5) 1_545 . ?
Na11 NA12a Na9 102.0(4) 1_545 . ?
Na11 O44a Na12 71.0(7) 1_545 . ?
Na11 O52a Na12 60.2(5) . 1_565 ?
Na11 NA12a O52 59.5(5) 1_545 1_545 ?
O41 Na9 Na7 76.4(4) . 1_455 ?
O41 Na9 Na8 111.6(4) . . ?
O41 Na9 Na12 99.5(4) . . ?
O20 Na10 Na6 44.09(19) . . ?
O23 Na10 Na6 127.0(3) 2_665 . ?
O23 Na10 O20 171.1(4) 2_665 . ?
O23 Na10 O42 99.8(4) 2_665 . ?
O38 Na10 Na6 129.6(4) . . ?
O38 Na10 O20 85.5(3) . . ?
O38 Na10 O23 103.4(4) . 2_665 ?
O38 Na10 O42 78.5(5) . . ?
O38 Na10 O43 96.5(6) . . ?
O38 Na10 O47 157.9(5) . . ?

loop_
_geom_bond_atom_site_label_1
_geom_bond_atom_site_label_2
_geom_bond_distance
_geom_bond_site_symmetry_2
_geom_bond_publ_flag
W001 O0D 1.941(5) . ?
W001 O0L 2.001(5) . ?
W001 O0M 1.949(4) . ?
W001 O10 1.738(5) . ?
W001 O13 1.789(5) . ?
W001 O01H 2.305(4) . ?
NA8b O22 2.252(9) . ?
NA8b O21 2.670(10) . ?
NA8b O27 2.316(9) . ?
NA8b O28 2.177(13) . ?
NA8b Na9 3.146(9) . ?
O31b Na10 1.31(2) . ?
O44a Na11 1.63(2) 1_545 ?
O40a Na11 2.625(17) 1_545 ?
O39b Na11 2.355(18) 1_545 ?
NA12a Na11 2.488(15) 1_545 ?
O48b Na11 2.362(17) 1_545 ?
O33a Na11 2.606(15) . ?
NA8b Na11 3.522(12) 1_545 ?
O52a Na12 2.49(2) 1_565 ?
NA12a O40 2.376(19) . ?
NA8b O39 2.452(15) . ?
NA12a O44 2.48(2) . ?
NA8b O48 2.360(15) . ?
O52a O50 1.79(3) 2_686 ?
O50a O52 1.79(3) 2_686 ?
NA12a O52 2.49(2) 1_545 ?
W002 O0C 1.906(5) . ?
W002 O0L 1.922(5) . ?
W002 O0W 1.899(5) . ?
W002 O0X 1.898(5) . ?
W002 O01H 2.258(5) . ?
W002 O01I 1.737(5) . ?
W003 O0M 1.946(5) . ?
W003 O0T 1.952(5) . ?
W003 O0W 2.042(4) . ?
W003 O14 1.788(5) . ?
W003 O018 1.723(5) . ?
W003 O01H 2.317(5) . ?
W004 O0K 1.946(5) . ?
W004 O0S 1.951(5) . ?
W004 O0V 2.313(5) . ?
W004 O11 1.790(5) . ?
W004 O017 2.016(5) . ?
W004 O01D 1.737(5) . ?
W005 O0C 2.014(5) . ?
W005 O0D 1.957(5) . ?
W005 O0F 1.921(5) . ?
W005 O019 1.786(5) . ?
W005 O01C 1.728(5) . ?
W005 O01H 2.311(5) . ?
W005 Na9 3.575(6) 2_666 ?
W006 O0K 1.963(5) . ?
W006 O0R 1.942(5) . ?
W006 O0V 2.341(5) . ?
W006 O0Y 1.799(5) . ?
W006 O0Z 1.996(5) . ?
W006 O01K 1.726(5) . ?
W007 O0F 1.951(5) . ?
W007 O0T 1.929(5) . ?
W007 O0X 2.041(5) . ?
W007 O01F 1.797(5) . ?
W007 O01H 2.324(4) . ?
W007 O022 1.714(5) . ?
W008 O0E 1.941(5) . ?
W008 O0R 1.958(5) . ?
W008 O0U 2.010(5) . ?
W008 O0V 2.323(5) . ?
W008 O15 1.788(5) . ?
W008 O01B 1.729(5) . ?
W009 O0E 1.954(5) . ?
W009 O0Q 2.024(5) . ?
W009 O0S 1.936(5) . ?
W009 O0V 2.303(5) . ?
W009 O01A 1.792(5) . ?
W009 O01G 1.743(5) . ?
W0A O0Q 1.927(6) . ?
W0A O0U 1.914(5) . ?
W0A O0V 2.251(5) . ?
W0A O0Z 1.905(5) . ?
W0A O12 1.733(5) . ?
W0A O017 1.927(5) . ?
Tb0B O0Y 2.376(5) . ?
Tb0B O11 2.371(4) . ?
Tb0B O13 2.389(5) . ?
Tb0B O14 2.400(5) . ?
Tb0B O15 2.392(5) . ?
Tb0B O019 2.418(5) . ?
Tb0B O01A 2.399(5) . ?
Tb0B O01F 2.389(5) . ?
O0F Na9 2.596(8) 2_666 ?
O01C Na7 2.472(5) . ?
Na1 Na2 3.452(4) . ?
Na1 Na3 3.594(4) . ?
Na1 O4 2.524(6) . ?
Na1 O18 2.348(6) . ?
Na1 O5 2.430(6) . ?
Na1 O17 2.440(6) . ?
Na1 O19 2.431(6) . ?
Na1 O3 2.551(7) . ?
Na2 Na4 3.173(4) . ?
Na2 O17 2.466(6) . ?
Na2 O7 2.328(6) . ?
Na2 O9 2.396(6) . ?
Na2 O2 2.326(6) . ?
Na2 O1 2.412(6) . ?
Na2 O3 2.391(7) . ?
Na3 Na5 3.568(4) . ?
Na3 O4 2.389(6) . ?
Na3 O19 2.413(6) . ?
Na3 O6 2.393(6) . ?
Na3 O16 2.475(7) . ?
Na3 O25 2.481(7) . ?
Na3 O32 2.484(9) . ?
Na4 O7 2.494(7) . ?
Na4 O9 2.451(6) . ?
Na4 O1 2.357(6) . ?
Na4 O24 2.434(7) . ?
Na4 O29 2.414(8) . ?
Na4 O30 2.373(8) . ?
Na5 Na5 3.556(6) 2_776 ?
Na5 O6 2.363(6) . ?
Na5 O8 2.457(6) 2_776 ?
Na5 O8 2.349(6) . ?
Na5 O34 2.374(7) . ?
Na5 O32 2.433(9) . ?
Na5 O33 2.483(13) . ?
Na5 O49 2.41(2) . ?
Na6 O20 2.465(7) . ?
Na6 Na8 3.549(7) . ?
Na6 O23 2.467(7) . ?
Na6 O22 2.349(7) . ?
Na6 O24 2.418(7) . ?
Na6 O21 2.389(7) . ?
Na6 O31 2.737(18) . ?
Na6 Na10 3.540(8) . ?
Na6 O47 2.375(11) . ?
Na7 O01C 2.472(5) 2_766 ?
Na7 O25 2.456(6) . ?
Na7 O25 2.456(6) 2_766 ?
Na7 O26 2.363(8) 2_766 ?
Na7 O26 2.362(8) . ?
Na7 Na9 3.878(7) 1_655 ?
Na7 Na9 3.878(6) 2_666 ?
O8 Na5 2.457(6) 2_776 ?
O20 Na10 2.649(11) . ?
O23 Na10 2.536(11) 2_665 ?
O22 Na12 2.565(12) . ?
O26 Na9 2.320(10) 1_655 ?
O27 Na9 2.474(9) . ?
O27 Na12 2.747(13) . ?
O28 Na9 2.212(12) . ?
O28 Na12 2.593(15) . ?
Na9 W005 3.574(6) 2_666 ?
Na9 O0F 2.596(8) 2_666 ?
Na9 Na7 3.878(6) 1_455 ?
Na9 O26 2.320(10) 1_455 ?
Na9 Na12 3.229(12) . ?
Na9 O40 2.399(17) . ?
Na9 O41 2.475(17) . ?
Na10 O23 2.536(11) 2_665 ?
Na10 O38 2.227(10) . ?
Na10 O42 2.536(14) . ?
Na10 O43 2.25(2) . ?
Na10 O47 2.300(13) . ?
Na11 O37 2.433(17) . ?
Na11 O36 2.254(19) . ?
Na11 O35 2.38(3) . ?
Na11 Na12 2.488(15) 1_565 ?
Na11 O39 2.355(18) 1_565 ?
Na11 O44 1.63(2) 1_565 ?
Na11 O45 2.53(2) . ?
Na11 O46 2.57(3) . ?
Na11 O48 2.362(17) 1_565 ?
Na11 O49 2.51(2) . ?
Na11 O52 2.471(19) . ?

loop_
_geom_torsion_atom_site_label_1
_geom_torsion_atom_site_label_2
_geom_torsion_atom_site_label_3
_geom_torsion_atom_site_label_4
_geom_torsion
_geom_torsion_site_symmetry_1
_geom_torsion_site_symmetry_2
_geom_torsion_site_symmetry_3
_geom_torsion_site_symmetry_4
_geom_torsion_publ_flag
O0C W002 O0W W003 4.3(6) . . . . ?
O0C W002 O0X W007 -78.1(3) . . . . ?
O0C W005 O019 Tb0B -6.7(8) . . . . ?
O0C W005 O01C Na7 22.8(4) . . . . ?
O0D W001 O13 Tb0B 76.3(3) . . . . ?
O0D W005 O019 Tb0B -78.9(3) . . . . ?
O0D W005 O01C Na7 106.9(3) . . . . ?
O0E W008 O15 Tb0B 76.3(3) . . . . ?
O0E W009 O01A Tb0B -78.0(3) . . . . ?
O0F W005 O019 Tb0B 75.6(3) . . . . ?
O0F W005 O01C Na7 -63.2(4) . . . . ?
O0F W007 O01F Tb0B -78.5(3) . . . . ?
O0K W004 O11 Tb0B 76.0(3) . . . . ?
O0K W006 O0Y Tb0B -78.0(3) . . . . ?
O0L W001 O13 Tb0B -4.0(7) . . . . ?
O0L W002 O0W W003 77.8(3) . . . . ?
O0L W002 O0X W007 -2.0(6) . . . . ?
O0M W001 O13 Tb0B -78.6(3) . . . . ?
O0M W003 O14 Tb0B 75.7(3) . . . . ?
O0Q W009 O01A Tb0B -3.7(8) . . . . ?
O0R W006 O0Y Tb0B 76.3(3) . . . . ?
O0R W008 O15 Tb0B -77.7(3) . . . . ?
O0S W004 O11 Tb0B -78.8(3) . . . . ?
O0S W009 O01A Tb0B 76.2(3) . . . . ?
O0T W003 O14 Tb0B -78.5(3) . . . . ?
O0T W007 O01F Tb0B 75.4(3) . . . . ?
O0U W008 O15 Tb0B -2.9(8) . . . . ?
O0V W004 O11 Tb0B -1.9(3) . . . . ?
O0V W006 O0Y Tb0B -0.9(3) . . . . ?
O0V W008 O15 Tb0B -0.2(3) . . . . ?
O0V W009 O01A Tb0B -1.2(3) . . . . ?
O0W W002 O0X W007 76.5(3) . . . . ?
O0W W003 O14 Tb0B -3.4(8) . . . . ?
O0X W002 O0W W003 -77.4(3) . . . . ?
O0X W007 O01F Tb0B -5.2(8) . . . . ?
O0Z W006 O0Y Tb0B -3.6(8) . . . . ?
O10 W001 O13 Tb0B 178.1(3) . . . . ?
O017 W004 O11 Tb0B -4.5(8) . . . . ?
O018 W003 O14 Tb0B 178.3(3) . . . . ?
O019 W005 O01C Na7 -159.5(3) . . . . ?
O01B W008 O15 Tb0B 178.5(3) . . . . ?
O01C W005 O019 Tb0B 179.4(3) . . . . ?
O01D W004 O11 Tb0B 178.3(3) . . . . ?
O01G W009 O01A Tb0B -179.3(3) . . . . ?
O01H W001 O13 Tb0B -1.1(3) . . . . ?
O01H W002 O0W W003 0.9(2) . . . . ?
O01H W002 O0X W007 -0.9(2) . . . . ?
O01H W003 O14 Tb0B -1.3(3) . . . . ?
O01H W005 O019 Tb0B -1.8(3) . . . . ?
O01H W007 O01F Tb0B -1.8(3) . . . . ?
O01I W002 O0W W003 -178.3(3) . . . . ?
O01I W002 O0X W007 178.9(3) . . . . ?
O01K W006 O0Y Tb0B -179.7(3) . . . . ?
O022 W007 O01F Tb0B 179.0(3) . . . . ?
Na6 O31b Na10 O20 32.1(7) . . . . ?
Na6 O31b Na10 O42b -37.5(14) . . . . ?
Na6 O31b Na10 O23 -143.2(7) . . . 2_665 ?
Na6 O31b Na10 O38 95.0(16) . . . . ?
Na9 W005 O019 Tb0B 119.9(3) 2_666 . . . ?
Na9 W005 O01C Na7 -83.6(3) 2_666 . . . ?
